data_4106081
loop_
_publ_author_name
'Merissa Halim'
'Robert D. Kennedy'
'Mitsuharu Suzuki'
'Saeed I. Khan'
'Paula L. Diaconescu'
'Yves Rubin'

_publ_section_title
;
 Complexes of Gold(I), Silver(I), and Copper(I) with
 Pentaaryl[60]fullerides
;
_journal_name_full 'Journal of the American Chemical Society'
_journal_page_first 6841
_journal_page_last 6851
_journal_paper_doi 10.1021/ja201297r
_journal_volume 133
_journal_year 2011
_chemical_formula_moiety 'C113 H50 Cu P, 3(C S2)'
_chemical_formula_sum 'C116 H50 Cu P S6'
_chemical_formula_weight 1730.43
_chemical_name_systematic
; 
 ? 
;
_space_group_IT_number 14
_symmetry_cell_setting monoclinic
_symmetry_space_group_name_Hall '-P 2yn'
_symmetry_space_group_name_H-M 'P 1 21/n 1'
_atom_sites_solution_hydrogens geom
_atom_sites_solution_primary direct
_atom_sites_solution_secondary difmap
_audit_creation_method SHELXL-97
_cell_angle_alpha 90.00
_cell_angle_beta 96.942(3)
_cell_angle_gamma 90.00
_cell_formula_units_Z 4
_cell_length_a 17.674(4)
_cell_length_b 23.521(5)
_cell_length_c 18.549(4)
_cell_measurement_reflns_used 9868
_cell_measurement_temperature 100(2)
_cell_measurement_theta_max 29.12
_cell_measurement_theta_min 3.91
_cell_volume 7654(3)
_computing_cell_refinement 'Bruker SAINT'
_computing_data_collection 'Bruker APEX2'
_computing_data_reduction 'Bruker SAINT'
_computing_molecular_graphics 'Bruker SHELXTL'
_computing_publication_material 'Bruker SHELXTL'
_computing_structure_refinement 'SHELXL-97 (Sheldrick, 2008)'
_computing_structure_solution 'SHELXS-97 (Sheldrick, 2008)'
_diffrn_ambient_temperature 100(2)
_diffrn_measured_fraction_theta_full 0.993
_diffrn_measured_fraction_theta_max 0.993
_diffrn_measurement_device_type 'Bruker APEX-II CCD'
_diffrn_measurement_method '\f and \w scans'
_diffrn_radiation_monochromator graphite
_diffrn_radiation_source 'fine-focus sealed tube'
_diffrn_radiation_type MoK\a
_diffrn_radiation_wavelength 0.71073
_diffrn_reflns_av_R_equivalents 0.0920
_diffrn_reflns_av_sigmaI/netI 0.0943
_diffrn_reflns_limit_h_max 24
_diffrn_reflns_limit_h_min -24
_diffrn_reflns_limit_k_max 31
_diffrn_reflns_limit_k_min 0
_diffrn_reflns_limit_l_max 25
_diffrn_reflns_limit_l_min 0
_diffrn_reflns_number 20562
_diffrn_reflns_theta_full 29.18
_diffrn_reflns_theta_max 29.18
_diffrn_reflns_theta_min 3.74
_exptl_absorpt_coefficient_mu 0.530
_exptl_absorpt_correction_T_max 0.9489
_exptl_absorpt_correction_T_min 0.7458
_exptl_absorpt_correction_type multi-scan
_exptl_absorpt_process_details 'Sadabs (Bruker)'
_exptl_crystal_colour red
_exptl_crystal_density_diffrn 1.502
_exptl_crystal_description platelet
_exptl_crystal_F_000 3544
_exptl_crystal_size_max 0.50
_exptl_crystal_size_mid 0.18
_exptl_crystal_size_min 0.10
_refine_diff_density_max 0.507
_refine_diff_density_min -0.734
_refine_diff_density_rms 0.090
_refine_ls_extinction_method none
_refine_ls_goodness_of_fit_ref 1.009
_refine_ls_hydrogen_treatment constr
_refine_ls_matrix_type full
_refine_ls_number_parameters 1126
_refine_ls_number_reflns 20562
_refine_ls_number_restraints 1
_refine_ls_restrained_S_all 1.009
_refine_ls_R_factor_all 0.1021
_refine_ls_R_factor_gt 0.0546
_refine_ls_shift/su_max 0.006
_refine_ls_shift/su_mean 0.000
_refine_ls_structure_factor_coef Fsqd
_refine_ls_weighting_details 'calc w=1/[\s^2^(Fo^2^)+(0.0623P)^2^+3.4535P] where P=(Fo^2^+2Fc^2^)/3'
_refine_ls_weighting_scheme calc
_refine_ls_wR_factor_gt 0.1262
_refine_ls_wR_factor_ref 0.1502
_reflns_number_gt 13246
_reflns_number_total 20562
_reflns_threshold_expression >2sigma(I)
_cod_data_source_file ja201297r_si_001_3.cif
_cod_data_source_block 4a
_cod_original_cell_volume 7655(3)
_cod_database_code 4106081

loop_
_symmetry_equiv_pos_as_xyz
'x, y, z'
'-x+1/2, y+1/2, -z+1/2'
'-x, -y, -z'
'x-1/2, -y-1/2, z-1/2'

loop_
_atom_site_label
_atom_site_type_symbol
_atom_site_fract_x
_atom_site_fract_y
_atom_site_fract_z
_atom_site_U_iso_or_equiv
_atom_site_adp_type
_atom_site_occupancy
_atom_site_symmetry_multiplicity
_atom_site_calc_flag
_atom_site_refinement_flags
_atom_site_disorder_assembly
_atom_site_disorder_group
Cu1 Cu 0.182765(18) 0.333905(15) 0.763302(18) 0.02058(9) Uani 1 1 d . . .
P1 P 0.07197(4) 0.33030(3) 0.79964(4) 0.01565(14) Uani 1 1 d . . .
C1 C 0.26092(13) 0.35290(10) 0.68165(13) 0.0124(5) Uani 1 1 d . . .
C2 C 0.27750(13) 0.38814(10) 0.74354(13) 0.0135(5) Uani 1 1 d . . .
C3 C 0.30477(13) 0.35366(11) 0.80411(12) 0.0122(5) Uani 1 1 d . . .
C4 C 0.30699(13) 0.29635(10) 0.77894(13) 0.0127(5) Uani 1 1 d . . .
C5 C 0.28019(13) 0.29589(10) 0.70344(13) 0.0134(5) Uani 1 1 d . . .
C6 C 0.29839(13) 0.24939(10) 0.65171(13) 0.0132(5) Uani 1 1 d . . .
C7 C 0.32674(13) 0.27972(11) 0.58559(13) 0.0148(5) Uani 1 1 d . . .
C8 C 0.30902(13) 0.33456(11) 0.56522(13) 0.0142(5) Uani 1 1 d . . .
C9 C 0.25735(13) 0.37408(11) 0.60415(13) 0.0132(5) Uani 1 1 d . . .
C10 C 0.30439(13) 0.42941(11) 0.60698(13) 0.0143(5) Uani 1 1 d . . .
C11 C 0.31848(13) 0.46389(11) 0.66653(13) 0.0140(5) Uani 1 1 d . . .
C12 C 0.28933(13) 0.45197(11) 0.74069(13) 0.0142(5) Uani 1 1 d . . .
C13 C 0.36242(13) 0.46515(10) 0.79220(13) 0.0141(5) Uani 1 1 d . . .
C14 C 0.38969(13) 0.43111(11) 0.84960(13) 0.0141(5) Uani 1 1 d . . .
C15 C 0.35112(13) 0.37624(11) 0.87178(13) 0.0142(5) Uani 1 1 d . . .
C16 C 0.42151(14) 0.33654(11) 0.88585(13) 0.0143(5) Uani 1 1 d . . .
C17 C 0.42397(13) 0.28130(11) 0.86195(13) 0.0150(5) Uani 1 1 d . . .
C18 C 0.35737(13) 0.25046(10) 0.81667(13) 0.0139(5) Uani 1 1 d . . .
C19 C 0.39964(13) 0.22265(11) 0.75817(13) 0.0150(5) Uani 1 1 d . . .
C20 C 0.37414(13) 0.22180(10) 0.68538(13) 0.0144(5) Uani 1 1 d . . .
C21 C 0.42801(14) 0.22116(10) 0.63351(13) 0.0151(5) Uani 1 1 d . . .
C22 C 0.39924(14) 0.25668(11) 0.57247(13) 0.0147(5) Uani 1 1 d . . .
C23 C 0.44960(14) 0.28749(11) 0.53548(13) 0.0165(5) Uani 1 1 d . . .
C24 C 0.43068(14) 0.34507(11) 0.51355(13) 0.0161(5) Uani 1 1 d . . .
C25 C 0.36215(14) 0.36784(11) 0.52996(13) 0.0161(5) Uani 1 1 d . . .
C26 C 0.35935(13) 0.42603(11) 0.55585(13) 0.0141(5) Uani 1 1 d . . .
C27 C 0.42543(14) 0.45923(11) 0.56372(13) 0.0153(5) Uani 1 1 d . . .
C28 C 0.44023(14) 0.49507(11) 0.62671(14) 0.0161(5) Uani 1 1 d . . .
C29 C 0.38820(14) 0.49612(10) 0.67716(13) 0.0142(5) Uani 1 1 d . . .
C30 C 0.41498(14) 0.49667(10) 0.75424(13) 0.0142(5) Uani 1 1 d . . .
C31 C 0.49325(14) 0.49619(10) 0.77706(13) 0.0149(5) Uani 1 1 d . . .
C32 C 0.52192(14) 0.46091(11) 0.83788(14) 0.0163(5) Uani 1 1 d . . .
C33 C 0.48993(14) 0.37028(11) 0.89370(13) 0.0156(5) Uani 1 1 d . . .
C34 C 0.55983(14) 0.34750(11) 0.88097(13) 0.0165(5) Uani 1 1 d . . .
C35 C 0.56266(14) 0.28978(11) 0.85584(13) 0.0166(5) Uani 1 1 d . . .
C36 C 0.49523(14) 0.25832(11) 0.84486(13) 0.0151(5) Uani 1 1 d . . .
C37 C 0.48054(14) 0.22232(10) 0.78131(13) 0.0151(5) Uani 1 1 d . . .
C38 C 0.53296(14) 0.21890(11) 0.73202(14) 0.0169(5) Uani 1 1 d . . .
C39 C 0.50638(14) 0.21849(11) 0.65539(14) 0.0166(5) Uani 1 1 d . . .
C40 C 0.55875(14) 0.25154(11) 0.61789(14) 0.0178(5) Uani 1 1 d . . .
C41 C 0.53137(14) 0.28537(11) 0.55919(14) 0.0177(5) Uani 1 1 d . . .
C42 C 0.56196(14) 0.34202(11) 0.55199(14) 0.0185(5) Uani 1 1 d . . .
C43 C 0.49979(14) 0.37913(11) 0.52364(13) 0.0175(5) Uani 1 1 d . . .
C44 C 0.49699(14) 0.43490(11) 0.54796(14) 0.0169(5) Uani 1 1 d . . .
C45 C 0.55666(14) 0.45603(11) 0.60222(14) 0.0169(5) Uani 1 1 d . . .
C46 C 0.52171(14) 0.49361(11) 0.65078(14) 0.0160(5) Uani 1 1 d . . .
C47 C 0.54722(14) 0.49403(10) 0.72437(14) 0.0163(5) Uani 1 1 d . . .
C48 C 0.61022(14) 0.45722(11) 0.75301(15) 0.0184(5) Uani 1 1 d . . .
C49 C 0.59410(14) 0.43686(11) 0.82346(14) 0.0173(5) Uani 1 1 d . . .
C50 C 0.61253(14) 0.38118(11) 0.84436(14) 0.0173(5) Uani 1 1 d . . .
C51 C 0.64755(14) 0.34385(11) 0.79614(14) 0.0183(5) Uani 1 1 d . . .
C52 C 0.61669(14) 0.28712(11) 0.80324(14) 0.0175(5) Uani 1 1 d . . .
C53 C 0.60260(14) 0.25235(11) 0.74220(15) 0.0180(5) Uani 1 1 d . . .
C54 C 0.61811(14) 0.27243(11) 0.67163(15) 0.0185(5) Uani 1 1 d . . .
C55 C 0.64809(14) 0.32742(12) 0.66507(15) 0.0190(5) Uani 1 1 d . . .
C56 C 0.61912(14) 0.36245(11) 0.60385(14) 0.0186(5) Uani 1 1 d . . .
C57 C 0.61608(14) 0.42066(12) 0.62936(14) 0.0189(5) Uani 1 1 d . . .
C58 C 0.64385(13) 0.42140(11) 0.70676(14) 0.0177(5) Uani 1 1 d . . .
C59 C 0.66324(14) 0.36345(11) 0.72839(15) 0.0185(5) Uani 1 1 d . . .
C60 C 0.47055(14) 0.42808(11) 0.87142(13) 0.0155(5) Uani 1 1 d . . .
C61 C 0.03598(14) 0.25888(11) 0.81368(13) 0.0164(5) Uani 1 1 d . . .
C62 C 0.08684(15) 0.21647(12) 0.84128(15) 0.0220(6) Uani 1 1 d . . .
H62 H 0.1395 0.2250 0.8522 0.026 Uiso 1 1 calc R . .
C63 C 0.06071(16) 0.16204(12) 0.85273(16) 0.0253(6) Uani 1 1 d . . .
H63 H 0.0956 0.1333 0.8713 0.030 Uiso 1 1 calc R . .
C64 C -0.01614(17) 0.14932(12) 0.83723(15) 0.0252(6) Uani 1 1 d . . .
H64 H -0.0339 0.1120 0.8454 0.030 Uiso 1 1 calc R . .
C65 C -0.06707(16) 0.19112(13) 0.80982(16) 0.0261(6) Uani 1 1 d . . .
H65 H -0.1197 0.1825 0.7991 0.031 Uiso 1 1 calc R . .
C66 C -0.04096(15) 0.24559(12) 0.79805(15) 0.0224(6) Uani 1 1 d . . .
H66 H -0.0760 0.2741 0.7791 0.027 Uiso 1 1 calc R . .
C67 C 0.06731(14) 0.36724(11) 0.88535(14) 0.0169(5) Uani 1 1 d . . .
C68 C 0.02659(15) 0.34634(12) 0.93947(14) 0.0208(6) Uani 1 1 d . . .
H68 H 0.0044 0.3095 0.9349 0.025 Uiso 1 1 calc R . .
C69 C 0.01844(17) 0.37940(13) 1.00026(15) 0.0249(6) Uani 1 1 d . . .
H69 H -0.0091 0.3651 1.0372 0.030 Uiso 1 1 calc R . .
C70 C 0.05059(17) 0.43337(13) 1.00699(15) 0.0268(6) Uani 1 1 d . . .
H70 H 0.0445 0.4560 1.0483 0.032 Uiso 1 1 calc R . .
C71 C 0.09154(17) 0.45408(12) 0.95354(15) 0.0249(6) Uani 1 1 d . . .
H71 H 0.1135 0.4910 0.9582 0.030 Uiso 1 1 calc R . .
C72 C 0.10052(15) 0.42115(11) 0.89326(14) 0.0199(5) Uani 1 1 d . . .
H72 H 0.1294 0.4353 0.8571 0.024 Uiso 1 1 calc R . .
C73 C -0.00483(14) 0.36541(11) 0.74067(14) 0.0172(5) Uani 1 1 d . . .
C74 C -0.06009(15) 0.39835(12) 0.76832(15) 0.0226(6) Uani 1 1 d . . .
H74 H -0.0591 0.4026 0.8193 0.027 Uiso 1 1 calc R . .
C75 C -0.11686(16) 0.42509(14) 0.72145(17) 0.0294(7) Uani 1 1 d . . .
H75 H -0.1542 0.4478 0.7405 0.035 Uiso 1 1 calc R . .
C76 C -0.11848(17) 0.41841(14) 0.64743(16) 0.0319(7) Uani 1 1 d . . .
H76 H -0.1573 0.4364 0.6155 0.038 Uiso 1 1 calc R . .
C77 C -0.06397(17) 0.38568(15) 0.61954(16) 0.0318(7) Uani 1 1 d . . .
H77 H -0.0657 0.3810 0.5685 0.038 Uiso 1 1 calc R . .
C78 C -0.00688(16) 0.35963(13) 0.66563(15) 0.0247(6) Uani 1 1 d . . .
H78 H 0.0310 0.3378 0.6461 0.030 Uiso 1 1 calc R . .
C1A C 0.17917(13) 0.37998(11) 0.55849(13) 0.0151(5) Uani 1 1 d . . .
C2A C 0.13355(14) 0.33239(11) 0.54182(13) 0.0175(5) Uani 1 1 d . . .
H2A H 0.1495 0.2964 0.5614 0.021 Uiso 1 1 calc R . .
C3A C 0.06479(14) 0.33677(11) 0.49675(14) 0.0187(5) Uani 1 1 d . . .
H3A H 0.0347 0.3037 0.4858 0.022 Uiso 1 1 calc R . .
C4A C 0.03955(14) 0.38929(12) 0.46744(14) 0.0188(5) Uani 1 1 d . . .
C5A C 0.08488(15) 0.43673(12) 0.48507(14) 0.0214(6) Uani 1 1 d . . .
H5A H 0.0685 0.4729 0.4663 0.026 Uiso 1 1 calc R . .
C6A C 0.15381(15) 0.43224(12) 0.52970(14) 0.0199(5) Uani 1 1 d . . .
H6A H 0.1840 0.4653 0.5407 0.024 Uiso 1 1 calc R . .
C7A C -0.03447(15) 0.39421(13) 0.41786(15) 0.0250(6) Uani 1 1 d . . .
H7A1 H -0.0524 0.4336 0.4174 0.037 Uiso 1 1 calc R . .
H7A2 H -0.0727 0.3693 0.4354 0.037 Uiso 1 1 calc R . .
H7A3 H -0.0263 0.3829 0.3685 0.037 Uiso 1 1 calc R . .
C1B C 0.21897(13) 0.48664(11) 0.75373(13) 0.0144(5) Uani 1 1 d . . .
C2B C 0.22001(14) 0.52815(11) 0.80690(14) 0.0174(5) Uani 1 1 d . . .
H2B H 0.2667 0.5379 0.8350 0.021 Uiso 1 1 calc R . .
C3B C 0.15290(15) 0.55578(11) 0.81937(14) 0.0197(5) Uani 1 1 d . . .
H3B H 0.1548 0.5842 0.8559 0.024 Uiso 1 1 calc R . .
C4B C 0.08321(15) 0.54259(11) 0.77956(14) 0.0184(5) Uani 1 1 d . . .
C5B C 0.08322(14) 0.50155(11) 0.72484(14) 0.0180(5) Uani 1 1 d . . .
H5B H 0.0368 0.4925 0.6958 0.022 Uiso 1 1 calc R . .
C6B C 0.14907(14) 0.47403(11) 0.71230(13) 0.0164(5) Uani 1 1 d . . .
H6B H 0.1473 0.4461 0.6751 0.020 Uiso 1 1 calc R . .
C7B C 0.00976(16) 0.56933(13) 0.79541(16) 0.0258(6) Uani 1 1 d . . .
H7B1 H 0.0203 0.5972 0.8346 0.039 Uiso 1 1 calc R . .
H7B2 H -0.0243 0.5398 0.8103 0.039 Uiso 1 1 calc R . .
H7B3 H -0.0146 0.5884 0.7517 0.039 Uiso 1 1 calc R . .
C1C C 0.31228(14) 0.38360(11) 0.94110(13) 0.0164(5) Uani 1 1 d . . .
C2C C 0.25399(14) 0.34739(11) 0.95660(14) 0.0182(5) Uani 1 1 d . . .
H2C H 0.2345 0.3198 0.9218 0.022 Uiso 1 1 calc R . .
C3C C 0.22402(15) 0.35106(12) 1.02246(14) 0.0215(6) Uani 1 1 d . . .
H3C H 0.1850 0.3255 1.0323 0.026 Uiso 1 1 calc R . .
C4C C 0.25020(16) 0.39145(13) 1.07394(14) 0.0250(6) Uani 1 1 d . . .
C5C C 0.30752(17) 0.42827(13) 1.05812(15) 0.0267(6) Uani 1 1 d . . .
H5C H 0.3259 0.4565 1.0924 0.032 Uiso 1 1 calc R . .
C6C C 0.33824(16) 0.42431(12) 0.99297(14) 0.0214(6) Uani 1 1 d . . .
H6C H 0.3776 0.4497 0.9835 0.026 Uiso 1 1 calc R . .
C7C C 0.2168(2) 0.39485(16) 1.14549(16) 0.0362(8) Uani 1 1 d . . .
H7C1 H 0.1759 0.4232 1.1416 0.054 Uiso 1 1 calc R . .
H7C2 H 0.2568 0.4059 1.1842 0.054 Uiso 1 1 calc R . .
H7C3 H 0.1962 0.3576 1.1568 0.054 Uiso 1 1 calc R . .
C1D C 0.31808(13) 0.20552(10) 0.85934(13) 0.0141(5) Uani 1 1 d . . .
C2D C 0.29031(14) 0.15544(11) 0.82559(13) 0.0165(5) Uani 1 1 d . . .
H2D H 0.2937 0.1501 0.7753 0.020 Uiso 1 1 calc R . .
C3D C 0.25777(14) 0.11335(11) 0.86430(14) 0.0169(5) Uani 1 1 d . . .
H3D H 0.2400 0.0794 0.8403 0.020 Uiso 1 1 calc R . .
C4D C 0.25070(14) 0.12011(11) 0.93769(14) 0.0167(5) Uani 1 1 d . . .
C5D C 0.27782(14) 0.17056(12) 0.97127(14) 0.0187(5) Uani 1 1 d . . .
H5D H 0.2732 0.1763 1.0212 0.022 Uiso 1 1 calc R . .
C6D C 0.31138(14) 0.21237(11) 0.93295(13) 0.0174(5) Uani 1 1 d . . .
H6D H 0.3300 0.2461 0.9572 0.021 Uiso 1 1 calc R . .
C7D C 0.21531(16) 0.07434(11) 0.97956(14) 0.0206(6) Uani 1 1 d . . .
H7D1 H 0.2337 0.0780 1.0313 0.031 Uiso 1 1 calc R . .
H7D2 H 0.2295 0.0369 0.9622 0.031 Uiso 1 1 calc R . .
H7D3 H 0.1597 0.0783 0.9724 0.031 Uiso 1 1 calc R . .
C1E C 0.23554(14) 0.20516(10) 0.63050(13) 0.0149(5) Uani 1 1 d . . .
C2E C 0.23791(15) 0.17166(11) 0.56874(14) 0.0191(5) Uani 1 1 d . . .
H2E H 0.2782 0.1767 0.5397 0.023 Uiso 1 1 calc R . .
C3E C 0.18215(15) 0.13101(12) 0.54906(14) 0.0212(6) Uani 1 1 d . . .
H3E H 0.1846 0.1090 0.5065 0.025 Uiso 1 1 calc R . .
C4E C 0.12274(14) 0.12201(11) 0.59066(14) 0.0182(5) Uani 1 1 d . . .
C5E C 0.12123(15) 0.15478(12) 0.65285(15) 0.0204(6) Uani 1 1 d . . .
H5E H 0.0817 0.1490 0.6826 0.025 Uiso 1 1 calc R . .
C6E C 0.17694(14) 0.19606(11) 0.67233(14) 0.0186(5) Uani 1 1 d . . .
H6E H 0.1745 0.2182 0.7149 0.022 Uiso 1 1 calc R . .
C7E C 0.06222(16) 0.07802(12) 0.56876(16) 0.0251(6) Uani 1 1 d . . .
H7E1 H 0.0579 0.0721 0.5161 0.038 Uiso 1 1 calc R . .
H7E2 H 0.0132 0.0912 0.5822 0.038 Uiso 1 1 calc R . .
H7E3 H 0.0762 0.0421 0.5937 0.038 Uiso 1 1 calc R . .
C1S C 0.18483(16) 0.62757(16) 0.09824(17) 0.0351(8) Uani 1 1 d . . .
S1 S 0.17974(5) 0.69252(4) 0.10729(5) 0.0405(2) Uani 1 1 d . . .
S2 S 0.19018(5) 0.56205(5) 0.08838(6) 0.0485(2) Uani 1 1 d . . .
C2S C 0.12320(17) 0.76847(13) 0.38093(17) 0.0303(7) Uani 1 1 d . . .
S3 S 0.19264(5) 0.74586(4) 0.34556(5) 0.0378(2) Uani 1 1 d . . .
S4 S 0.05456(5) 0.79067(4) 0.41618(5) 0.0436(2) Uani 1 1 d . . .
C3S C 0.24267(18) 0.39620(14) 0.36226(16) 0.0317(7) Uani 1 1 d D . .
S5 S 0.28296(6) 0.45409(4) 0.36234(6) 0.0501(3) Uani 1 1 d . A .
S6 S 0.20450(13) 0.33698(8) 0.36513(9) 0.0500(7) Uani 0.919(8) 1 d PD A 1
S6A S 0.1747(10) 0.3552(8) 0.3462(10) 0.045(5) Uiso 0.081(8) 1 d PD A 2

loop_
_atom_site_aniso_label
_atom_site_aniso_U_11
_atom_site_aniso_U_22
_atom_site_aniso_U_33
_atom_site_aniso_U_23
_atom_site_aniso_U_13
_atom_site_aniso_U_12
Cu1 0.01534(15) 0.02428(19) 0.02281(17) -0.00035(14) 0.00515(13) -0.00246(13)
P1 0.0151(3) 0.0159(3) 0.0160(3) 0.0003(3) 0.0022(2) -0.0005(2)
C1 0.0136(10) 0.0123(12) 0.0112(11) 0.0008(9) 0.0009(9) 0.0002(9)
C2 0.0138(11) 0.0130(12) 0.0135(11) 0.0016(9) 0.0002(9) 0.0002(9)
C3 0.0113(10) 0.0146(12) 0.0107(11) -0.0010(9) 0.0014(9) -0.0017(9)
C4 0.0138(11) 0.0110(12) 0.0132(11) 0.0015(9) 0.0004(9) -0.0010(9)
C5 0.0138(11) 0.0127(12) 0.0135(11) -0.0002(9) 0.0011(9) -0.0016(9)
C6 0.0149(11) 0.0119(12) 0.0129(11) 0.0004(9) 0.0016(9) -0.0021(9)
C7 0.0160(11) 0.0143(13) 0.0135(11) -0.0036(9) -0.0006(9) -0.0011(9)
C8 0.0132(10) 0.0162(13) 0.0130(11) -0.0011(9) 0.0013(9) -0.0012(9)
C9 0.0135(11) 0.0136(12) 0.0125(11) 0.0009(9) 0.0009(9) -0.0011(9)
C10 0.0132(11) 0.0147(13) 0.0145(11) 0.0032(9) -0.0007(9) 0.0002(9)
C11 0.0132(11) 0.0130(12) 0.0156(11) 0.0034(9) 0.0006(9) 0.0004(9)
C12 0.0130(10) 0.0138(12) 0.0153(11) -0.0010(9) -0.0008(9) -0.0007(9)
C13 0.0158(11) 0.0117(12) 0.0152(11) -0.0034(9) 0.0032(9) 0.0000(9)
C14 0.0162(11) 0.0134(13) 0.0128(11) -0.0030(9) 0.0028(9) -0.0015(9)
C15 0.0148(11) 0.0124(12) 0.0147(11) -0.0005(9) -0.0006(9) -0.0004(9)
C16 0.0162(11) 0.0148(13) 0.0115(11) 0.0016(9) -0.0001(9) -0.0004(9)
C17 0.0150(11) 0.0157(13) 0.0133(11) 0.0028(9) -0.0023(9) -0.0005(9)
C18 0.0153(11) 0.0111(12) 0.0147(11) -0.0006(9) -0.0010(9) -0.0007(9)
C19 0.0154(11) 0.0112(12) 0.0186(12) 0.0023(9) 0.0024(10) -0.0010(9)
C20 0.0162(11) 0.0089(12) 0.0180(12) -0.0004(9) 0.0012(9) -0.0005(9)
C21 0.0200(12) 0.0075(12) 0.0181(12) -0.0024(9) 0.0040(10) -0.0010(9)
C22 0.0174(11) 0.0133(13) 0.0139(11) -0.0039(9) 0.0035(9) -0.0027(9)
C23 0.0211(12) 0.0147(13) 0.0140(11) -0.0038(9) 0.0034(10) 0.0008(10)
C24 0.0206(12) 0.0168(13) 0.0115(11) -0.0007(9) 0.0048(9) -0.0018(10)
C25 0.0183(12) 0.0173(13) 0.0124(11) 0.0018(9) 0.0004(9) -0.0013(10)
C26 0.0162(11) 0.0138(12) 0.0115(11) 0.0025(9) -0.0012(9) 0.0016(9)
C27 0.0173(11) 0.0133(13) 0.0153(12) 0.0027(9) 0.0024(9) -0.0003(9)
C28 0.0175(12) 0.0123(13) 0.0183(12) 0.0025(10) 0.0011(10) -0.0018(9)
C29 0.0164(11) 0.0106(12) 0.0152(11) 0.0024(9) 0.0001(9) 0.0000(9)
C30 0.0175(11) 0.0079(12) 0.0169(12) -0.0014(9) 0.0014(9) 0.0009(9)
C31 0.0156(11) 0.0115(12) 0.0171(12) -0.0018(9) -0.0005(9) -0.0034(9)
C32 0.0162(11) 0.0132(13) 0.0184(12) -0.0024(10) -0.0025(10) -0.0017(9)
C33 0.0180(11) 0.0162(13) 0.0117(11) -0.0005(9) -0.0028(9) -0.0021(10)
C34 0.0155(11) 0.0162(13) 0.0160(12) 0.0011(10) -0.0052(9) -0.0011(9)
C35 0.0167(11) 0.0161(13) 0.0160(12) 0.0037(10) -0.0024(10) 0.0027(10)
C36 0.0186(12) 0.0111(12) 0.0152(12) 0.0034(9) 0.0003(10) 0.0005(9)
C37 0.0167(11) 0.0095(12) 0.0192(12) 0.0034(9) 0.0023(10) 0.0007(9)
C38 0.0158(11) 0.0127(13) 0.0216(13) -0.0003(10) 0.0007(10) 0.0030(9)
C39 0.0196(12) 0.0099(12) 0.0208(12) -0.0015(10) 0.0044(10) 0.0007(9)
C40 0.0166(11) 0.0165(13) 0.0213(13) -0.0030(10) 0.0060(10) 0.0024(10)
C41 0.0202(12) 0.0181(14) 0.0161(12) -0.0012(10) 0.0077(10) 0.0015(10)
C42 0.0190(12) 0.0183(14) 0.0198(12) -0.0006(10) 0.0091(10) -0.0011(10)
C43 0.0192(12) 0.0193(14) 0.0148(12) 0.0003(10) 0.0057(10) -0.0020(10)
C44 0.0182(12) 0.0165(13) 0.0169(12) 0.0041(10) 0.0058(10) -0.0020(10)
C45 0.0177(12) 0.0149(13) 0.0189(12) 0.0032(10) 0.0055(10) -0.0046(10)
C46 0.0177(11) 0.0116(12) 0.0191(12) 0.0012(10) 0.0044(10) -0.0022(9)
C47 0.0158(11) 0.0086(12) 0.0241(13) -0.0007(10) 0.0016(10) -0.0034(9)
C48 0.0136(11) 0.0158(13) 0.0250(13) 0.0012(10) -0.0010(10) -0.0046(10)
C49 0.0132(11) 0.0184(14) 0.0192(12) -0.0020(10) -0.0025(10) -0.0035(10)
C50 0.0142(11) 0.0177(13) 0.0185(12) -0.0005(10) -0.0040(10) -0.0019(10)
C51 0.0122(11) 0.0182(14) 0.0235(13) -0.0001(10) -0.0020(10) -0.0001(9)
C52 0.0133(11) 0.0153(13) 0.0228(13) 0.0021(10) -0.0023(10) 0.0029(9)
C53 0.0137(11) 0.0138(13) 0.0263(14) 0.0020(10) 0.0015(10) 0.0037(9)
C54 0.0134(11) 0.0156(13) 0.0274(14) -0.0011(11) 0.0064(10) 0.0025(9)
C55 0.0123(11) 0.0198(14) 0.0252(13) -0.0025(11) 0.0032(10) 0.0012(10)
C56 0.0145(11) 0.0198(14) 0.0230(13) -0.0010(11) 0.0083(10) -0.0012(10)
C57 0.0163(11) 0.0193(14) 0.0223(13) 0.0000(11) 0.0071(10) -0.0028(10)
C58 0.0119(11) 0.0161(13) 0.0249(13) 0.0014(10) 0.0019(10) -0.0046(9)
C59 0.0115(11) 0.0185(14) 0.0258(14) 0.0011(11) 0.0030(10) 0.0004(9)
C60 0.0176(11) 0.0154(13) 0.0128(11) -0.0026(9) -0.0013(9) -0.0021(9)
C61 0.0169(11) 0.0167(13) 0.0163(12) -0.0014(10) 0.0050(10) -0.0007(10)
C62 0.0198(12) 0.0221(15) 0.0238(14) 0.0013(11) 0.0014(11) 0.0022(11)
C63 0.0270(14) 0.0202(15) 0.0286(15) 0.0045(12) 0.0034(12) 0.0035(11)
C64 0.0357(15) 0.0159(14) 0.0243(14) 0.0020(11) 0.0052(12) -0.0032(12)
C65 0.0213(13) 0.0246(16) 0.0317(15) 0.0025(12) 0.0011(12) -0.0038(11)
C66 0.0214(13) 0.0176(14) 0.0277(14) 0.0011(11) 0.0003(11) 0.0003(11)
C67 0.0158(11) 0.0189(14) 0.0161(12) 0.0010(10) 0.0025(9) 0.0012(10)
C68 0.0215(13) 0.0212(15) 0.0198(13) 0.0031(11) 0.0024(10) 0.0017(11)
C69 0.0300(14) 0.0276(16) 0.0181(13) 0.0038(11) 0.0073(11) 0.0049(12)
C70 0.0378(16) 0.0241(16) 0.0189(13) -0.0012(11) 0.0045(12) 0.0085(13)
C71 0.0352(15) 0.0159(14) 0.0232(14) -0.0005(11) 0.0017(12) 0.0023(12)
C72 0.0233(13) 0.0172(14) 0.0196(13) 0.0005(10) 0.0037(11) -0.0018(10)
C73 0.0188(12) 0.0160(13) 0.0166(12) 0.0012(10) 0.0010(10) -0.0016(10)
C74 0.0209(13) 0.0263(16) 0.0206(13) 0.0033(11) 0.0022(11) 0.0028(11)
C75 0.0227(14) 0.0334(18) 0.0313(16) 0.0012(13) 0.0005(12) 0.0075(12)
C76 0.0256(14) 0.0402(19) 0.0276(15) 0.0094(14) -0.0063(12) 0.0012(13)
C77 0.0316(15) 0.045(2) 0.0173(14) 0.0025(13) -0.0013(12) 0.0011(14)
C78 0.0224(13) 0.0351(17) 0.0170(13) -0.0018(12) 0.0036(11) -0.0001(12)
C1A 0.0149(11) 0.0166(13) 0.0131(11) 0.0013(9) -0.0007(9) -0.0007(9)
C2A 0.0206(12) 0.0165(13) 0.0150(12) 0.0006(10) 0.0004(10) -0.0010(10)
C3A 0.0196(12) 0.0187(14) 0.0173(12) -0.0013(10) 0.0007(10) -0.0067(10)
C4A 0.0163(11) 0.0248(15) 0.0152(12) 0.0001(10) 0.0011(10) -0.0013(10)
C5A 0.0230(13) 0.0179(14) 0.0216(13) 0.0058(11) -0.0046(11) 0.0006(10)
C6A 0.0202(12) 0.0167(14) 0.0220(13) 0.0002(10) -0.0009(10) -0.0038(10)
C7A 0.0202(13) 0.0294(16) 0.0234(14) 0.0037(12) -0.0054(11) -0.0040(11)
C1B 0.0147(11) 0.0137(13) 0.0152(11) 0.0032(9) 0.0036(9) 0.0012(9)
C2B 0.0179(12) 0.0159(13) 0.0182(12) -0.0018(10) 0.0016(10) -0.0009(10)
C3B 0.0267(13) 0.0126(13) 0.0210(13) -0.0018(10) 0.0075(11) 0.0009(10)
C4B 0.0204(12) 0.0141(13) 0.0217(13) 0.0038(10) 0.0066(10) 0.0013(10)
C5B 0.0169(11) 0.0172(14) 0.0196(12) 0.0023(10) 0.0010(10) 0.0014(10)
C6B 0.0196(12) 0.0145(13) 0.0153(12) -0.0024(10) 0.0024(10) 0.0009(10)
C7B 0.0235(13) 0.0238(16) 0.0314(15) -0.0024(12) 0.0095(12) 0.0067(11)
C1C 0.0201(12) 0.0158(13) 0.0127(11) 0.0000(9) -0.0008(10) 0.0035(10)
C2C 0.0187(12) 0.0192(14) 0.0162(12) 0.0006(10) -0.0004(10) 0.0003(10)
C3C 0.0217(13) 0.0260(15) 0.0175(13) 0.0042(11) 0.0047(10) 0.0018(11)
C4C 0.0297(14) 0.0293(16) 0.0162(13) 0.0007(11) 0.0035(11) 0.0059(12)
C5C 0.0321(15) 0.0273(16) 0.0203(13) -0.0089(12) 0.0016(12) 0.0004(12)
C6C 0.0285(14) 0.0187(14) 0.0168(12) -0.0026(10) 0.0025(11) -0.0021(11)
C7C 0.0434(19) 0.047(2) 0.0203(15) 0.0007(14) 0.0107(14) 0.0053(16)
C1D 0.0143(11) 0.0129(12) 0.0149(11) 0.0017(9) 0.0012(9) 0.0017(9)
C2D 0.0183(11) 0.0178(14) 0.0129(11) 0.0005(9) 0.0002(9) -0.0012(10)
C3D 0.0185(12) 0.0126(13) 0.0194(12) -0.0019(10) 0.0013(10) -0.0017(9)
C4D 0.0151(11) 0.0172(13) 0.0182(12) 0.0008(10) 0.0038(10) 0.0015(10)
C5D 0.0216(12) 0.0202(14) 0.0150(12) 0.0000(10) 0.0050(10) 0.0009(10)
C6D 0.0187(12) 0.0174(13) 0.0157(12) -0.0010(10) 0.0014(10) 0.0008(10)
C7D 0.0272(13) 0.0155(14) 0.0201(13) 0.0010(10) 0.0074(11) -0.0006(11)
C1E 0.0173(11) 0.0099(12) 0.0170(12) 0.0005(9) -0.0005(10) -0.0017(9)
C2E 0.0195(12) 0.0192(14) 0.0189(12) -0.0032(10) 0.0032(10) -0.0030(10)
C3E 0.0255(13) 0.0176(14) 0.0191(13) -0.0045(10) -0.0033(11) -0.0018(11)
C4E 0.0188(12) 0.0118(13) 0.0221(13) 0.0027(10) -0.0047(10) -0.0016(10)
C5E 0.0180(12) 0.0212(15) 0.0220(13) 0.0014(11) 0.0020(10) -0.0053(10)
C6E 0.0195(12) 0.0182(14) 0.0178(12) -0.0023(10) 0.0014(10) -0.0009(10)
C7E 0.0232(13) 0.0224(15) 0.0271(14) 0.0040(12) -0.0066(11) -0.0078(11)
C1S 0.0185(13) 0.061(2) 0.0260(15) -0.0025(15) 0.0032(12) -0.0036(14)
S1 0.0317(4) 0.0568(6) 0.0328(4) 0.0002(4) 0.0031(3) 0.0073(4)
S2 0.0369(5) 0.0578(7) 0.0525(6) -0.0139(5) 0.0120(4) -0.0064(4)
C2S 0.0300(15) 0.0280(17) 0.0304(16) 0.0023(13) -0.0068(13) 0.0018(13)
S3 0.0271(4) 0.0461(5) 0.0388(5) 0.0032(4) -0.0015(3) 0.0080(4)
S4 0.0398(5) 0.0496(6) 0.0403(5) -0.0043(4) 0.0001(4) 0.0166(4)
C3S 0.0360(16) 0.0370(19) 0.0231(15) -0.0062(13) 0.0079(13) -0.0097(14)
S5 0.0556(6) 0.0394(5) 0.0553(6) 0.0059(4) 0.0063(5) -0.0232(5)
S6 0.0639(11) 0.0380(9) 0.0502(8) -0.0131(6) 0.0150(7) -0.0281(8)

loop_
_atom_type_symbol
_atom_type_description
_atom_type_scat_dispersion_real
_atom_type_scat_dispersion_imag
_atom_type_scat_source
C C 0.0033 0.0016 'International Tables Vol C Tables 4.2.6.8 and 6.1.1.4'
H H 0.0000 0.0000 'International Tables Vol C Tables 4.2.6.8 and 6.1.1.4'
P P 0.1023 0.0942 'International Tables Vol C Tables 4.2.6.8 and 6.1.1.4'
Cu Cu 0.3201 1.2651 'International Tables Vol C Tables 4.2.6.8 and 6.1.1.4'
S S 0.1246 0.1234 'International Tables Vol C Tables 4.2.6.8 and 6.1.1.4'

loop_
_geom_angle_atom_site_label_1
_geom_angle_atom_site_label_2
_geom_angle_atom_site_label_3
_geom_angle
P1 Cu1 C2 145.79(7)
P1 Cu1 C1 152.85(6)
C2 Cu1 C1 37.69(9)
P1 Cu1 C3 140.97(7)
C2 Cu1 C3 37.51(8)
C1 Cu1 C3 62.36(8)
P1 Cu1 C5 152.38(6)
C2 Cu1 C5 61.11(9)
C1 Cu1 C5 36.49(9)
C3 Cu1 C5 60.44(8)
P1 Cu1 C4 145.01(6)
C2 Cu1 C4 60.92(9)
C1 Cu1 C4 60.67(8)
C3 Cu1 C4 36.11(8)
C5 Cu1 C4 35.34(8)
C67 P1 C61 105.13(12)
C67 P1 C73 101.39(12)
C61 P1 C73 104.71(12)
C67 P1 Cu1 113.20(8)
C61 P1 Cu1 115.31(9)
C73 P1 Cu1 115.60(9)
C2 C1 C5 107.5(2)
C2 C1 C9 123.8(2)
C5 C1 C9 123.9(2)
C2 C1 Cu1 69.46(14)
C5 C1 Cu1 76.38(14)
C9 C1 Cu1 139.20(16)
C1 C2 C3 108.9(2)
C1 C2 C12 124.5(2)
C3 C2 C12 123.8(2)
C1 C2 Cu1 72.84(14)
C3 C2 Cu1 74.10(14)
C12 C2 Cu1 134.38(17)
C2 C3 C4 107.5(2)
C2 C3 C15 123.7(2)
C4 C3 C15 124.7(2)
C2 C3 Cu1 68.39(13)
C4 C3 Cu1 75.99(13)
C15 C3 Cu1 139.05(17)
C5 C4 C3 108.0(2)
C5 C4 C18 123.8(2)
C3 C4 C18 124.0(2)
C5 C4 Cu1 71.74(13)
C3 C4 Cu1 67.90(13)
C18 C4 Cu1 144.30(17)
C4 C5 C1 108.1(2)
C4 C5 C6 123.9(2)
C1 C5 C6 124.0(2)
C4 C5 Cu1 72.91(14)
C1 C5 Cu1 67.13(14)
C6 C5 Cu1 143.36(16)
C5 C6 C1E 116.6(2)
C5 C6 C20 106.64(18)
C1E C6 C20 112.4(2)
C5 C6 C7 106.4(2)
C1E C6 C7 113.62(19)
C20 C6 C7 99.51(19)
C8 C7 C22 119.1(2)
C8 C7 C6 124.4(2)
C22 C7 C6 109.8(2)
C7 C8 C25 119.8(2)
C7 C8 C9 124.5(2)
C25 C8 C9 109.9(2)
C1 C9 C1A 118.9(2)
C1 C9 C10 106.54(19)
C1A C9 C10 112.81(19)
C1 C9 C8 106.68(19)
C1A C9 C8 109.89(19)
C10 C9 C8 100.21(19)
C11 C10 C26 119.5(2)
C11 C10 C9 124.9(2)
C26 C10 C9 109.6(2)
C10 C11 C29 119.4(2)
C10 C11 C12 124.1(2)
C29 C11 C12 110.1(2)
C2 C12 C1B 113.8(2)
C2 C12 C13 106.61(19)
C1B C12 C13 115.5(2)
C2 C12 C11 105.8(2)
C1B C12 C11 114.02(19)
C13 C12 C11 99.78(19)
C14 C13 C30 119.6(2)
C14 C13 C12 123.5(2)
C30 C13 C12 110.0(2)
C13 C14 C60 119.4(2)
C13 C14 C15 124.9(2)
C60 C14 C15 109.9(2)
C3 C15 C14 106.63(19)
C3 C15 C1C 118.8(2)
C14 C15 C1C 112.7(2)
C3 C15 C16 105.8(2)
C14 C15 C16 100.23(19)
C1C C15 C16 110.89(19)
C17 C16 C33 119.7(2)
C17 C16 C15 124.8(2)
C33 C16 C15 109.4(2)
C16 C17 C36 119.2(2)
C16 C17 C18 124.6(2)
C36 C17 C18 109.5(2)
C4 C18 C1D 116.8(2)
C4 C18 C19 106.61(19)
C1D C18 C19 111.1(2)
C4 C18 C17 106.49(19)
C1D C18 C17 113.95(19)
C19 C18 C17 100.41(19)
C20 C19 C37 119.3(2)
C20 C19 C18 124.9(2)
C37 C19 C18 110.0(2)
C19 C20 C21 119.7(2)
C19 C20 C6 123.8(2)
C21 C20 C6 110.2(2)
C39 C21 C20 121.4(2)
C39 C21 C22 119.7(2)
C20 C21 C22 108.7(2)
C23 C22 C7 121.5(2)
C23 C22 C21 120.1(2)
C7 C22 C21 108.7(2)
C22 C23 C24 119.2(2)
C22 C23 C41 120.2(2)
C24 C23 C41 107.7(2)
C25 C24 C23 118.6(2)
C25 C24 C43 120.0(2)
C23 C24 C43 108.6(2)
C24 C25 C8 121.6(2)
C24 C25 C26 120.0(2)
C8 C25 C26 108.2(2)
C27 C26 C10 121.5(2)
C27 C26 C25 119.9(2)
C10 C26 C25 108.8(2)
C26 C27 C28 118.7(2)
C26 C27 C44 119.8(2)
C28 C27 C44 108.5(2)
C29 C28 C27 119.2(2)
C29 C28 C46 120.3(2)
C27 C28 C46 108.1(2)
C28 C29 C11 121.6(2)
C28 C29 C30 120.0(2)
C11 C29 C30 108.1(2)
C31 C30 C13 121.5(2)
C31 C30 C29 119.5(2)
C13 C30 C29 109.0(2)
C30 C31 C32 118.9(2)
C30 C31 C47 120.3(2)
C32 C31 C47 108.1(2)
C60 C32 C31 118.8(2)
C60 C32 C49 120.1(2)
C31 C32 C49 108.3(2)
C34 C33 C16 121.5(2)
C34 C33 C60 119.8(2)
C16 C33 C60 108.7(2)
C33 C34 C35 119.0(2)
C33 C34 C50 120.1(2)
C35 C34 C50 108.3(2)
C36 C35 C34 119.0(2)
C36 C35 C52 120.0(2)
C34 C35 C52 108.1(2)
C35 C36 C17 121.5(2)
C35 C36 C37 119.6(2)
C17 C36 C37 108.8(2)
C38 C37 C19 121.6(2)
C38 C37 C36 120.3(2)
C19 C37 C36 108.2(2)
C37 C38 C39 119.2(2)
C37 C38 C53 120.5(2)
C39 C38 C53 107.5(2)
C21 C39 C38 118.6(2)
C21 C39 C40 120.3(2)
C38 C39 C40 108.6(2)
C41 C40 C54 120.1(2)
C41 C40 C39 120.1(2)
C54 C40 C39 107.7(2)
C40 C41 C42 120.0(2)
C40 C41 C23 119.7(2)
C42 C41 C23 107.9(2)
C56 C42 C41 120.0(2)
C56 C42 C43 119.8(2)
C41 C42 C43 108.2(2)
C44 C43 C42 120.3(2)
C44 C43 C24 120.0(2)
C42 C43 C24 107.6(2)
C43 C44 C27 120.3(2)
C43 C44 C45 119.7(2)
C27 C44 C45 107.6(2)
C57 C45 C46 120.0(2)
C57 C45 C44 120.0(2)
C46 C45 C44 108.1(2)
C47 C46 C45 120.2(2)
C47 C46 C28 119.6(2)
C45 C46 C28 107.6(2)
C46 C47 C31 120.2(2)
C46 C47 C48 119.9(2)
C31 C47 C48 108.1(2)
C58 C48 C49 120.1(2)
C58 C48 C47 120.0(2)
C49 C48 C47 107.4(2)
C50 C49 C32 119.8(2)
C50 C49 C48 119.7(2)
C32 C49 C48 108.1(2)
C49 C50 C51 120.1(2)
C49 C50 C34 120.1(2)
C51 C50 C34 107.8(2)
C59 C51 C50 120.2(2)
C59 C51 C52 120.1(2)
C50 C51 C52 107.9(2)
C53 C52 C35 120.3(2)
C53 C52 C51 119.8(2)
C35 C52 C51 107.9(2)
C52 C53 C54 120.5(2)
C52 C53 C38 119.2(2)
C54 C53 C38 108.0(2)
C55 C54 C40 120.2(2)
C55 C54 C53 119.5(2)
C40 C54 C53 108.2(2)
C54 C55 C56 119.3(2)
C54 C55 C59 120.2(2)
C56 C55 C59 108.5(2)
C42 C56 C55 120.3(2)
C42 C56 C57 119.9(2)
C55 C56 C57 107.8(2)
C45 C57 C56 120.3(2)
C45 C57 C58 120.0(2)
C56 C57 C58 108.1(2)
C48 C58 C59 120.3(2)
C48 C58 C57 119.8(2)
C59 C58 C57 107.5(2)
C51 C59 C55 120.0(2)
C51 C59 C58 119.5(2)
C55 C59 C58 108.2(2)
C32 C60 C14 121.7(2)
C32 C60 C33 120.2(2)
C14 C60 C33 108.6(2)
C66 C61 C62 119.0(2)
C66 C61 P1 121.7(2)
C62 C61 P1 119.28(19)
C63 C62 C61 120.3(2)
C63 C62 H62 119.9
C61 C62 H62 119.9
C62 C63 C64 120.2(3)
C62 C63 H63 119.9
C64 C63 H63 119.9
C63 C64 C65 119.9(3)
C63 C64 H64 120.0
C65 C64 H64 120.0
C64 C65 C66 119.9(3)
C64 C65 H65 120.1
C66 C65 H65 120.1
C65 C66 C61 120.7(3)
C65 C66 H66 119.7
C61 C66 H66 119.7
C68 C67 C72 119.4(2)
C68 C67 P1 122.8(2)
C72 C67 P1 117.5(2)
C69 C68 C67 120.0(3)
C69 C68 H68 120.0
C67 C68 H68 120.0
C70 C69 C68 120.1(3)
C70 C69 H69 119.9
C68 C69 H69 119.9
C71 C70 C69 120.0(3)
C71 C70 H70 120.0
C69 C70 H70 120.0
C70 C71 C72 120.1(3)
C70 C71 H71 119.9
C72 C71 H71 119.9
C71 C72 C67 120.3(3)
C71 C72 H72 119.8
C67 C72 H72 119.8
C74 C73 C78 119.2(2)
C74 C73 P1 122.2(2)
C78 C73 P1 118.7(2)
C73 C74 C75 120.3(3)
C73 C74 H74 119.8
C75 C74 H74 119.8
C76 C75 C74 119.7(3)
C76 C75 H75 120.1
C74 C75 H75 120.1
C75 C76 C77 120.3(3)
C75 C76 H76 119.8
C77 C76 H76 119.8
C76 C77 C78 120.3(3)
C76 C77 H77 119.8
C78 C77 H77 119.8
C77 C78 C73 120.2(3)
C77 C78 H78 119.9
C73 C78 H78 119.9
C2A C1A C6A 118.3(2)
C2A C1A C9 120.5(2)
C6A C1A C9 121.1(2)
C1A C2A C3A 120.9(2)
C1A C2A H2A 119.6
C3A C2A H2A 119.6
C2A C3A C4A 120.8(2)
C2A C3A H3A 119.6
C4A C3A H3A 119.6
C5A C4A C3A 118.0(2)
C5A C4A C7A 121.0(2)
C3A C4A C7A 121.1(2)
C4A C5A C6A 121.2(2)
C4A C5A H5A 119.4
C6A C5A H5A 119.4
C5A C6A C1A 120.9(2)
C5A C6A H6A 119.6
C1A C6A H6A 119.6
C4A C7A H7A1 109.5
C4A C7A H7A2 109.5
H7A1 C7A H7A2 109.5
C4A C7A H7A3 109.5
H7A1 C7A H7A3 109.5
H7A2 C7A H7A3 109.5
C2B C1B C6B 118.2(2)
C2B C1B C12 123.1(2)
C6B C1B C12 118.6(2)
C1B C2B C3B 120.5(2)
C1B C2B H2B 119.8
C3B C2B H2B 119.8
C4B C3B C2B 121.5(2)
C4B C3B H3B 119.2
C2B C3B H3B 119.2
C3B C4B C5B 117.4(2)
C3B C4B C7B 122.2(2)
C5B C4B C7B 120.4(2)
C6B C5B C4B 121.4(2)
C6B C5B H5B 119.3
C4B C5B H5B 119.3
C5B C6B C1B 120.9(2)
C5B C6B H6B 119.5
C1B C6B H6B 119.5
C4B C7B H7B1 109.5
C4B C7B H7B2 109.5
H7B1 C7B H7B2 109.5
C4B C7B H7B3 109.5
H7B1 C7B H7B3 109.5
H7B2 C7B H7B3 109.5
C2C C1C C6C 117.8(2)
C2C C1C C15 121.3(2)
C6C C1C C15 120.7(2)
C3C C2C C1C 120.8(2)
C3C C2C H2C 119.6
C1C C2C H2C 119.6
C4C C3C C2C 121.1(3)
C4C C3C H3C 119.5
C2C C3C H3C 119.5
C3C C4C C5C 118.2(3)
C3C C4C C7C 120.4(3)
C5C C4C C7C 121.4(3)
C6C C5C C4C 120.9(3)
C6C C5C H5C 119.5
C4C C5C H5C 119.5
C5C C6C C1C 121.1(3)
C5C C6C H6C 119.5
C1C C6C H6C 119.5
C4C C7C H7C1 109.5
C4C C7C H7C2 109.5
H7C1 C7C H7C2 109.5
C4C C7C H7C3 109.5
H7C1 C7C H7C3 109.5
H7C2 C7C H7C3 109.5
C6D C1D C2D 118.0(2)
C6D C1D C18 121.5(2)
C2D C1D C18 120.4(2)
C3D C2D C1D 121.0(2)
C3D C2D H2D 119.5
C1D C2D H2D 119.5
C2D C3D C4D 121.1(2)
C2D C3D H3D 119.4
C4D C3D H3D 119.4
C3D C4D C5D 117.8(2)
C3D C4D C7D 121.0(2)
C5D C4D C7D 121.2(2)
C6D C5D C4D 121.2(2)
C6D C5D H5D 119.4
C4D C5D H5D 119.4
C5D C6D C1D 120.8(2)
C5D C6D H6D 119.6
C1D C6D H6D 119.6
C4D C7D H7D1 109.5
C4D C7D H7D2 109.5
H7D1 C7D H7D2 109.5
C4D C7D H7D3 109.5
H7D1 C7D H7D3 109.5
H7D2 C7D H7D3 109.5
C6E C1E C2E 118.1(2)
C6E C1E C6 121.8(2)
C2E C1E C6 120.0(2)
C3E C2E C1E 120.9(2)
C3E C2E H2E 119.6
C1E C2E H2E 119.6
C2E C3E C4E 121.2(2)
C2E C3E H3E 119.4
C4E C3E H3E 119.4
C5E C4E C3E 117.8(2)
C5E C4E C7E 121.3(3)
C3E C4E C7E 120.8(2)
C4E C5E C6E 121.0(3)
C4E C5E H5E 119.5
C6E C5E H5E 119.5
C1E C6E C5E 120.9(2)
C1E C6E H6E 119.5
C5E C6E H6E 119.5
C4E C7E H7E1 109.5
C4E C7E H7E2 109.5
H7E1 C7E H7E2 109.5
C4E C7E H7E3 109.5
H7E1 C7E H7E3 109.5
H7E2 C7E H7E3 109.5
S1 C1S S2 179.5(3)
S4 C2S S3 179.8(3)
S5 C3S S6A 154.9(9)
S5 C3S S6 177.5(3)

loop_
_geom_bond_atom_site_label_1
_geom_bond_atom_site_label_2
_geom_bond_distance
Cu1 P1 2.1484(8)
Cu1 C2 2.171(2)
Cu1 C1 2.215(2)
Cu1 C3 2.246(2)
Cu1 C5 2.337(3)
Cu1 C4 2.352(2)
P1 C67 1.822(3)
P1 C61 1.826(3)
P1 C73 1.834(3)
C1 C2 1.418(3)
C1 C5 1.430(3)
C1 C9 1.515(3)
C2 C3 1.422(3)
C2 C12 1.518(3)
C3 C4 1.429(3)
C3 C15 1.510(3)
C4 C5 1.423(3)
C4 C18 1.516(3)
C5 C6 1.515(3)
C6 C1E 1.538(3)
C6 C20 1.550(3)
C6 C7 1.553(3)
C7 C8 1.370(4)
C7 C22 1.439(3)
C8 C25 1.439(4)
C8 C9 1.542(3)
C9 C1A 1.537(3)
C9 C10 1.542(3)
C10 C11 1.369(3)
C10 C26 1.440(4)
C11 C29 1.440(3)
C11 C12 1.552(4)
C12 C1B 1.530(3)
C12 C13 1.543(3)
C13 C14 1.372(3)
C13 C30 1.437(4)
C14 C60 1.439(3)
C14 C15 1.539(4)
C15 C1C 1.539(4)
C15 C16 1.552(3)
C16 C17 1.375(4)
C16 C33 1.439(3)
C17 C36 1.441(4)
C17 C18 1.542(3)
C18 C1D 1.536(4)
C18 C19 1.536(4)
C19 C20 1.371(3)
C19 C37 1.442(3)
C20 C21 1.433(4)
C21 C39 1.397(3)
C21 C22 1.449(3)
C22 C23 1.391(4)
C23 C24 1.442(4)
C23 C41 1.460(3)
C24 C25 1.391(4)
C24 C43 1.454(3)
C25 C26 1.453(4)
C26 C27 1.398(3)
C27 C28 1.439(3)
C27 C44 1.450(4)
C28 C29 1.389(4)
C28 C46 1.456(3)
C29 C30 1.451(3)
C30 C31 1.397(3)
C31 C32 1.442(3)
C31 C47 1.447(4)
C32 C60 1.394(4)
C32 C49 1.450(4)
C33 C34 1.393(4)
C33 C60 1.450(4)
C34 C35 1.438(4)
C34 C50 1.452(4)
C35 C36 1.397(3)
C35 C52 1.447(4)
C36 C37 1.449(3)
C37 C38 1.380(4)
C38 C39 1.442(3)
C38 C53 1.454(3)
C39 C40 1.449(4)
C40 C41 1.388(4)
C40 C54 1.443(3)
C41 C42 1.450(4)
C42 C56 1.394(4)
C42 C43 1.451(4)
C43 C44 1.390(4)
C44 C45 1.454(3)
C45 C57 1.386(4)
C45 C46 1.452(4)
C46 C47 1.385(3)
C47 C48 1.459(3)
C48 C58 1.386(4)
C48 C49 1.452(4)
C49 C50 1.393(4)
C50 C51 1.445(4)
C51 C59 1.397(4)
C51 C52 1.453(4)
C52 C53 1.395(4)
C53 C54 1.449(4)
C54 C55 1.408(4)
C55 C56 1.446(4)
C55 C59 1.447(4)
C56 C57 1.452(4)
C57 C58 1.460(4)
C58 C59 1.450(4)
C61 C66 1.391(3)
C61 C62 1.398(4)
C62 C63 1.386(4)
C62 H62 0.9500
C63 C64 1.387(4)
C63 H63 0.9500
C64 C65 1.387(4)
C64 H64 0.9500
C65 C66 1.388(4)
C65 H65 0.9500
C66 H66 0.9500
C67 C68 1.394(4)
C67 C72 1.398(4)
C68 C69 1.391(4)
C68 H68 0.9500
C69 C70 1.390(4)
C69 H69 0.9500
C70 C71 1.385(4)
C70 H70 0.9500
C71 C72 1.385(4)
C71 H71 0.9500
C72 H72 0.9500
C73 C74 1.392(4)
C73 C78 1.395(4)
C74 C75 1.395(4)
C74 H74 0.9500
C75 C76 1.379(4)
C75 H75 0.9500
C76 C77 1.381(5)
C76 H76 0.9500
C77 C78 1.384(4)
C77 H77 0.9500
C78 H78 0.9500
C1A C2A 1.392(4)
C1A C6A 1.393(4)
C2A C3A 1.393(3)
C2A H2A 0.9500
C3A C4A 1.401(4)
C3A H3A 0.9500
C4A C5A 1.389(4)
C4A C7A 1.510(3)
C5A C6A 1.392(3)
C5A H5A 0.9500
C6A H6A 0.9500
C7A H7A1 0.9800
C7A H7A2 0.9800
C7A H7A3 0.9800
C1B C2B 1.386(4)
C1B C6B 1.405(3)
C2B C3B 1.396(4)
C2B H2B 0.9500
C3B C4B 1.392(4)
C3B H3B 0.9500
C4B C5B 1.401(4)
C4B C7B 1.503(4)
C5B C6B 1.376(3)
C5B H5B 0.9500
C6B H6B 0.9500
C7B H7B1 0.9800
C7B H7B2 0.9800
C7B H7B3 0.9800
C1C C2C 1.393(4)
C1C C6C 1.395(4)
C2C C3C 1.392(4)
C2C H2C 0.9500
C3C C4C 1.386(4)
C3C H3C 0.9500
C4C C5C 1.391(4)
C4C C7C 1.519(4)
C5C C6C 1.387(4)
C5C H5C 0.9500
C6C H6C 0.9500
C7C H7C1 0.9800
C7C H7C2 0.9800
C7C H7C3 0.9800
C1D C6D 1.394(3)
C1D C2D 1.395(3)
C2D C3D 1.388(4)
C2D H2D 0.9500
C3D C4D 1.391(4)
C3D H3D 0.9500
C4D C5D 1.398(4)
C4D C7D 1.507(4)
C5D C6D 1.388(4)
C5D H5D 0.9500
C6D H6D 0.9500
C7D H7D1 0.9800
C7D H7D2 0.9800
C7D H7D3 0.9800
C1E C6E 1.384(4)
C1E C2E 1.395(4)
C2E C3E 1.390(4)
C2E H2E 0.9500
C3E C4E 1.392(4)
C3E H3E 0.9500
C4E C5E 1.390(4)
C4E C7E 1.508(4)
C5E C6E 1.399(4)
C5E H5E 0.9500
C6E H6E 0.9500
C7E H7E1 0.9800
C7E H7E2 0.9800
C7E H7E3 0.9800
C1S S1 1.541(4)
C1S S2 1.556(4)
C2S S4 1.538(3)
C2S S3 1.554(3)
C3S S5 1.536(3)
C3S S6A 1.541(12)
C3S S6 1.552(3)

loop_
_geom_torsion_atom_site_label_1
_geom_torsion_atom_site_label_2
_geom_torsion_atom_site_label_3
_geom_torsion_atom_site_label_4
_geom_torsion
C2 Cu1 P1 C67 -48.63(15)
C1 Cu1 P1 C67 -126.16(17)
C3 Cu1 P1 C67 16.15(15)
C5 Cu1 P1 C67 148.06(16)
C4 Cu1 P1 C67 77.81(14)
C2 Cu1 P1 C61 -169.74(14)
C1 Cu1 P1 C61 112.73(17)
C3 Cu1 P1 C61 -104.96(14)
C5 Cu1 P1 C61 26.95(17)
C4 Cu1 P1 C61 -43.30(14)
C2 Cu1 P1 C73 67.71(15)
C1 Cu1 P1 C73 -9.82(18)
C3 Cu1 P1 C73 132.49(14)
C5 Cu1 P1 C73 -95.60(16)
C4 Cu1 P1 C73 -165.85(14)
P1 Cu1 C1 C2 116.13(16)
C3 Cu1 C1 C2 -38.11(13)
C5 Cu1 C1 C2 -114.90(19)
C4 Cu1 C1 C2 -79.37(14)
P1 Cu1 C1 C5 -128.96(14)
C2 Cu1 C1 C5 114.90(19)
C3 Cu1 C1 C5 76.79(14)
C4 Cu1 C1 C5 35.54(12)
P1 Cu1 C1 C9 -2.3(4)
C2 Cu1 C1 C9 -118.4(3)
C3 Cu1 C1 C9 -156.5(3)
C5 Cu1 C1 C9 126.7(3)
C4 Cu1 C1 C9 162.2(3)
C5 C1 C2 C3 -1.7(3)
C9 C1 C2 C3 -157.9(2)
Cu1 C1 C2 C3 65.89(17)
C5 C1 C2 C12 159.9(2)
C9 C1 C2 C12 3.7(4)
Cu1 C1 C2 C12 -132.5(2)
C5 C1 C2 Cu1 -67.56(17)
C9 C1 C2 Cu1 136.2(2)
P1 Cu1 C2 C1 -133.23(13)
C3 Cu1 C2 C1 116.1(2)
C5 Cu1 C2 C1 38.03(13)
C4 Cu1 C2 C1 78.63(14)
P1 Cu1 C2 C3 110.67(15)
C1 Cu1 C2 C3 -116.1(2)
C5 Cu1 C2 C3 -78.08(15)
C4 Cu1 C2 C3 -37.47(13)
P1 Cu1 C2 C12 -11.4(3)
C1 Cu1 C2 C12 121.8(3)
C3 Cu1 C2 C12 -122.1(3)
C5 Cu1 C2 C12 159.8(3)
C4 Cu1 C2 C12 -159.6(3)
C1 C2 C3 C4 1.5(3)
C12 C2 C3 C4 -160.2(2)
Cu1 C2 C3 C4 66.57(17)
C1 C2 C3 C15 159.5(2)
C12 C2 C3 C15 -2.2(4)
Cu1 C2 C3 C15 -135.4(2)
C1 C2 C3 Cu1 -65.07(17)
C12 C2 C3 Cu1 133.2(2)
P1 Cu1 C3 C2 -123.34(14)
C1 Cu1 C3 C2 38.30(14)
C5 Cu1 C3 C2 80.03(15)
C4 Cu1 C3 C2 115.6(2)
P1 Cu1 C3 C4 121.09(13)
C2 Cu1 C3 C4 -115.6(2)
C1 Cu1 C3 C4 -77.27(15)
C5 Cu1 C3 C4 -35.54(13)
P1 Cu1 C3 C15 -6.4(3)
C2 Cu1 C3 C15 116.9(3)
C1 Cu1 C3 C15 155.2(3)
C5 Cu1 C3 C15 -163.0(3)
C4 Cu1 C3 C15 -127.5(3)
C2 C3 C4 C5 -0.7(3)
C15 C3 C4 C5 -158.5(2)
Cu1 C3 C4 C5 60.80(17)
C2 C3 C4 C18 156.9(2)
C15 C3 C4 C18 -0.8(4)
Cu1 C3 C4 C18 -141.6(2)
C2 C3 C4 Cu1 -61.55(16)
C15 C3 C4 Cu1 140.7(2)
P1 Cu1 C4 C5 131.03(13)
C2 Cu1 C4 C5 -80.13(15)
C1 Cu1 C4 C5 -36.69(14)
C3 Cu1 C4 C5 -119.1(2)
P1 Cu1 C4 C3 -109.90(15)
C2 Cu1 C4 C3 38.94(14)
C1 Cu1 C4 C3 82.38(15)
C5 Cu1 C4 C3 119.1(2)
P1 Cu1 C4 C18 8.0(4)
C2 Cu1 C4 C18 156.9(3)
C1 Cu1 C4 C18 -159.7(3)
C3 Cu1 C4 C18 117.9(3)
C5 Cu1 C4 C18 -123.0(3)
C3 C4 C5 C1 -0.3(3)
C18 C4 C5 C1 -158.0(2)
Cu1 C4 C5 C1 58.12(16)
C3 C4 C5 C6 158.0(2)
C18 C4 C5 C6 0.3(4)
Cu1 C4 C5 C6 -143.6(2)
C3 C4 C5 Cu1 -58.39(17)
C18 C4 C5 Cu1 143.9(2)
C2 C1 C5 C4 1.2(3)
C9 C1 C5 C4 157.4(2)
Cu1 C1 C5 C4 -61.75(17)
C2 C1 C5 C6 -157.1(2)
C9 C1 C5 C6 -0.9(4)
Cu1 C1 C5 C6 140.0(2)
C2 C1 C5 Cu1 62.94(17)
C9 C1 C5 Cu1 -140.9(2)
P1 Cu1 C5 C4 -111.09(16)
C2 Cu1 C5 C4 79.54(15)
C1 Cu1 C5 C4 118.8(2)
C3 Cu1 C5 C4 36.32(14)
P1 Cu1 C5 C1 130.07(14)
C2 Cu1 C5 C1 -39.30(13)
C3 Cu1 C5 C1 -82.53(14)
C4 Cu1 C5 C1 -118.8(2)
P1 Cu1 C5 C6 13.3(4)
C2 Cu1 C5 C6 -156.1(3)
C1 Cu1 C5 C6 -116.8(3)
C3 Cu1 C5 C6 160.7(3)
C4 Cu1 C5 C6 124.4(3)
C4 C5 C6 C1E 101.7(3)
C1 C5 C6 C1E -103.4(3)
Cu1 C5 C6 C1E -6.3(4)
C4 C5 C6 C20 -24.8(3)
C1 C5 C6 C20 130.1(2)
Cu1 C5 C6 C20 -132.9(2)
C4 C5 C6 C7 -130.3(2)
C1 C5 C6 C7 24.6(3)
Cu1 C5 C6 C7 121.6(3)
C5 C6 C7 C8 -23.9(3)
C1E C6 C7 C8 105.8(3)
C20 C6 C7 C8 -134.5(2)
C5 C6 C7 C22 127.1(2)
C1E C6 C7 C22 -103.2(2)
C20 C6 C7 C22 16.6(2)
C22 C7 C8 C25 1.2(3)
C6 C7 C8 C25 149.7(2)
C22 C7 C8 C9 -149.5(2)
C6 C7 C8 C9 -1.0(4)
C2 C1 C9 C1A -106.6(3)
C5 C1 C9 C1A 101.0(3)
Cu1 C1 C9 C1A -9.2(4)
C2 C1 C9 C10 22.1(3)
C5 C1 C9 C10 -130.3(2)
Cu1 C1 C9 C10 119.6(2)
C2 C1 C9 C8 128.5(2)
C5 C1 C9 C8 -23.9(3)
Cu1 C1 C9 C8 -134.0(2)
C7 C8 C9 C1 24.9(3)
C25 C8 C9 C1 -128.3(2)
C7 C8 C9 C1A -105.3(3)
C25 C8 C9 C1A 101.5(2)
C7 C8 C9 C10 135.8(2)
C25 C8 C9 C10 -17.4(2)
C1 C9 C10 C11 -24.3(3)
C1A C9 C10 C11 108.0(3)
C8 C9 C10 C11 -135.3(2)
C1 C9 C10 C26 128.1(2)
C1A C9 C10 C26 -99.6(2)
C8 C9 C10 C26 17.2(2)
C26 C10 C11 C29 -0.2(3)
C9 C10 C11 C29 149.7(2)
C26 C10 C11 C12 -149.5(2)
C9 C10 C11 C12 0.4(4)
C1 C2 C12 C1B 99.1(3)
C3 C2 C12 C1B -102.0(3)
Cu1 C2 C12 C1B -0.8(3)
C1 C2 C12 C13 -132.4(2)
C3 C2 C12 C13 26.5(3)
Cu1 C2 C12 C13 127.7(2)
C1 C2 C12 C11 -26.9(3)
C3 C2 C12 C11 132.0(2)
Cu1 C2 C12 C11 -126.7(2)
C10 C11 C12 C2 24.9(3)
C29 C11 C12 C2 -126.8(2)
C10 C11 C12 C1B -100.9(3)
C29 C11 C12 C1B 107.4(2)
C10 C11 C12 C13 135.4(2)
C29 C11 C12 C13 -16.4(3)
C2 C12 C13 C14 -24.8(3)
C1B C12 C13 C14 102.8(3)
C11 C12 C13 C14 -134.6(2)
C2 C12 C13 C30 126.0(2)
C1B C12 C13 C30 -106.5(2)
C11 C12 C13 C30 16.2(3)
C30 C13 C14 C60 0.7(4)
C12 C13 C14 C60 148.9(2)
C30 C13 C14 C15 -149.5(2)
C12 C13 C14 C15 -1.3(4)
C2 C3 C15 C14 -23.8(3)
C4 C3 C15 C14 130.4(2)
Cu1 C3 C15 C14 -119.1(2)
C2 C3 C15 C1C 104.8(3)
C4 C3 C15 C1C -101.0(3)
Cu1 C3 C15 C1C 9.5(4)
C2 C3 C15 C16 -129.9(2)
C4 C3 C15 C16 24.3(3)
Cu1 C3 C15 C16 134.8(2)
C13 C14 C15 C3 25.8(3)
C60 C14 C15 C3 -126.8(2)
C13 C14 C15 C1C -106.3(3)
C60 C14 C15 C1C 101.1(2)
C13 C14 C15 C16 135.8(2)
C60 C14 C15 C16 -16.8(2)
C3 C15 C16 C17 -24.4(3)
C14 C15 C16 C17 -135.1(2)
C1C C15 C16 C17 105.6(3)
C3 C15 C16 C33 127.5(2)
C14 C15 C16 C33 16.8(2)
C1C C15 C16 C33 -102.4(2)
C33 C16 C17 C36 -0.3(3)
C15 C16 C17 C36 149.0(2)
C33 C16 C17 C18 -148.6(2)
C15 C16 C17 C18 0.7(4)
C5 C4 C18 C1D -100.4(3)
C3 C4 C18 C1D 105.4(3)
Cu1 C4 C18 C1D 6.2(4)
C5 C4 C18 C19 24.5(3)
C3 C4 C18 C19 -129.7(2)
Cu1 C4 C18 C19 131.0(3)
C5 C4 C18 C17 131.0(2)
C3 C4 C18 C17 -23.2(3)
Cu1 C4 C18 C17 -122.4(3)
C16 C17 C18 C4 23.3(3)
C36 C17 C18 C4 -127.6(2)
C16 C17 C18 C1D -107.0(3)
C36 C17 C18 C1D 102.2(2)
C16 C17 C18 C19 134.2(3)
C36 C17 C18 C19 -16.6(2)
C4 C18 C19 C20 -24.9(3)
C1D C18 C19 C20 103.3(3)
C17 C18 C19 C20 -135.8(2)
C4 C18 C19 C37 127.6(2)
C1D C18 C19 C37 -104.1(2)
C17 C18 C19 C37 16.8(3)
C37 C19 C20 C21 -0.6(4)
C18 C19 C20 C21 149.6(2)
C37 C19 C20 C6 -149.9(2)
C18 C19 C20 C6 0.3(4)
C5 C6 C20 C19 24.6(3)
C1E C6 C20 C19 -104.4(3)
C7 C6 C20 C19 135.0(2)
C5 C6 C20 C21 -127.2(2)
C1E C6 C20 C21 103.8(2)
C7 C6 C20 C21 -16.8(2)
C19 C20 C21 C39 3.3(4)
C6 C20 C21 C39 156.4(2)
C19 C20 C21 C22 -141.6(2)
C6 C20 C21 C22 11.5(3)
C8 C7 C22 C23 -4.2(3)
C6 C7 C22 C23 -157.0(2)
C8 C7 C22 C21 141.7(2)
C6 C7 C22 C21 -11.1(3)
C39 C21 C22 C23 0.7(4)
C20 C21 C22 C23 146.3(2)
C39 C21 C22 C7 -145.8(2)
C20 C21 C22 C7 -0.2(3)
C7 C22 C23 C24 3.7(3)
C21 C22 C23 C24 -138.4(2)
C7 C22 C23 C41 140.5(2)
C21 C22 C23 C41 -1.7(4)
C22 C23 C24 C25 -0.3(3)
C41 C23 C24 C25 -141.9(2)
C22 C23 C24 C43 141.3(2)
C41 C23 C24 C43 -0.3(3)
C23 C24 C25 C8 -2.7(4)
C43 C24 C25 C8 -139.8(2)
C23 C24 C25 C26 138.4(2)
C43 C24 C25 C26 1.2(3)
C7 C8 C25 C24 2.2(4)
C9 C8 C25 C24 156.8(2)
C7 C8 C25 C26 -142.8(2)
C9 C8 C25 C26 11.8(3)
C11 C10 C26 C27 -3.0(4)
C9 C10 C26 C27 -157.1(2)
C11 C10 C26 C25 142.8(2)
C9 C10 C26 C25 -11.4(2)
C24 C25 C26 C27 0.5(3)
C8 C25 C26 C27 146.1(2)
C24 C25 C26 C10 -145.9(2)
C8 C25 C26 C10 -0.3(3)
C10 C26 C27 C28 3.5(3)
C25 C26 C27 C28 -138.6(2)
C10 C26 C27 C44 140.3(2)
C25 C26 C27 C44 -1.7(3)
C26 C27 C28 C29 -0.8(3)
C44 C27 C28 C29 -142.0(2)
C26 C27 C28 C46 141.5(2)
C44 C27 C28 C46 0.2(3)
C27 C28 C29 C11 -2.4(4)
C46 C28 C29 C11 -140.0(2)
C27 C28 C29 C30 138.6(2)
C46 C28 C29 C30 1.0(4)
C10 C11 C29 C28 2.9(4)
C12 C11 C29 C28 156.1(2)
C10 C11 C29 C30 -142.1(2)
C12 C11 C29 C30 11.1(3)
C14 C13 C30 C31 -3.9(4)
C12 C13 C30 C31 -155.9(2)
C14 C13 C30 C29 141.2(2)
C12 C13 C30 C29 -10.9(3)
C28 C29 C30 C31 0.1(4)
C11 C29 C30 C31 145.7(2)
C28 C29 C30 C13 -145.9(2)
C11 C29 C30 C13 -0.2(3)
C13 C30 C31 C32 3.2(4)
C29 C30 C31 C32 -138.4(2)
C13 C30 C31 C47 140.4(2)
C29 C30 C31 C47 -1.2(4)
C30 C31 C32 C60 0.6(4)
C47 C31 C32 C60 -141.3(2)
C30 C31 C32 C49 142.2(2)
C47 C31 C32 C49 0.3(3)
C17 C16 C33 C34 -3.1(4)
C15 C16 C33 C34 -156.7(2)
C17 C16 C33 C60 142.2(2)
C15 C16 C33 C60 -11.4(3)
C16 C33 C34 C35 3.2(4)
C60 C33 C34 C35 -138.5(2)
C16 C33 C34 C50 140.6(2)
C60 C33 C34 C50 -1.1(3)
C33 C34 C35 C36 0.1(4)
C50 C34 C35 C36 -141.8(2)
C33 C34 C35 C52 141.6(2)
C50 C34 C35 C52 -0.3(3)
C34 C35 C36 C17 -3.5(4)
C52 C35 C36 C17 -140.4(2)
C34 C35 C36 C37 138.1(2)
C52 C35 C36 C37 1.2(3)
C16 C17 C36 C35 3.6(4)
C18 C17 C36 C35 156.3(2)
C16 C17 C36 C37 -141.6(2)
C18 C17 C36 C37 11.1(3)
C20 C19 C37 C38 -2.6(4)
C18 C19 C37 C38 -156.9(2)
C20 C19 C37 C36 143.0(2)
C18 C19 C37 C36 -11.3(3)
C35 C36 C37 C38 0.3(4)
C17 C36 C37 C38 146.2(2)
C35 C36 C37 C19 -145.9(2)
C17 C36 C37 C19 0.1(3)
C19 C37 C38 C39 3.1(4)
C36 C37 C38 C39 -138.5(2)
C19 C37 C38 C53 140.1(3)
C36 C37 C38 C53 -1.5(4)
C20 C21 C39 C38 -2.7(4)
C22 C21 C39 C38 138.5(2)
C20 C21 C39 C40 -140.5(3)
C22 C21 C39 C40 0.7(4)
C37 C38 C39 C21 -0.5(4)
C53 C38 C39 C21 -142.4(2)
C37 C38 C39 C40 141.8(2)
C53 C38 C39 C40 -0.2(3)
C21 C39 C40 C41 -1.1(4)
C38 C39 C40 C41 -142.6(2)
C21 C39 C40 C54 141.6(2)
C38 C39 C40 C54 0.1(3)
C54 C40 C41 C42 -0.5(4)
C39 C40 C41 C42 137.6(3)
C54 C40 C41 C23 -138.0(3)
C39 C40 C41 C23 0.0(4)
C22 C23 C41 C40 1.3(4)
C24 C23 C41 C40 142.5(2)
C22 C23 C41 C42 -140.8(2)
C24 C23 C41 C42 0.4(3)
C40 C41 C42 C56 0.3(4)
C23 C41 C42 C56 142.2(2)
C40 C41 C42 C43 -142.2(2)
C23 C41 C42 C43 -0.3(3)
C56 C42 C43 C44 0.0(4)
C41 C42 C43 C44 142.6(2)
C56 C42 C43 C24 -142.5(2)
C41 C42 C43 C24 0.1(3)
C25 C24 C43 C44 -1.6(4)
C23 C24 C43 C44 -142.5(2)
C25 C24 C43 C42 141.0(2)
C23 C24 C43 C42 0.1(3)
C42 C43 C44 C27 -137.6(3)
C24 C43 C44 C27 0.3(4)
C42 C43 C44 C45 -0.1(4)
C24 C43 C44 C45 137.8(2)
C26 C27 C44 C43 1.3(4)
C28 C27 C44 C43 142.1(2)
C26 C27 C44 C45 -140.6(2)
C28 C27 C44 C45 0.1(3)
C43 C44 C45 C57 0.1(4)
C27 C44 C45 C57 142.4(2)
C43 C44 C45 C46 -142.7(2)
C27 C44 C45 C46 -0.4(3)
C57 C45 C46 C47 -0.4(4)
C44 C45 C46 C47 142.4(2)
C57 C45 C46 C28 -142.2(2)
C44 C45 C46 C28 0.6(3)
C29 C28 C46 C47 -0.8(4)
C27 C28 C46 C47 -142.6(2)
C29 C28 C46 C45 141.2(2)
C27 C28 C46 C45 -0.5(3)
C45 C46 C47 C31 -137.6(3)
C28 C46 C47 C31 -0.3(4)
C45 C46 C47 C48 1.0(4)
C28 C46 C47 C48 138.3(2)
C30 C31 C47 C46 1.3(4)
C32 C31 C47 C46 142.6(2)
C30 C31 C47 C48 -141.5(2)
C32 C31 C47 C48 -0.3(3)
C46 C47 C48 C58 -0.8(4)
C31 C47 C48 C58 142.3(2)
C46 C47 C48 C49 -142.9(2)
C31 C47 C48 C49 0.1(3)
C60 C32 C49 C50 -1.1(3)
C31 C32 C49 C50 -142.2(2)
C60 C32 C49 C48 140.8(2)
C31 C32 C49 C48 -0.2(3)
C58 C48 C49 C50 0.0(3)
C47 C48 C49 C50 142.0(2)
C58 C48 C49 C32 -142.0(2)
C47 C48 C49 C32 0.0(3)
C32 C49 C50 C51 137.6(2)
C48 C49 C50 C51 0.0(3)
C32 C49 C50 C34 -0.5(3)
C48 C49 C50 C34 -138.1(2)
C33 C34 C50 C49 1.6(4)
C35 C34 C50 C49 143.0(2)
C33 C34 C50 C51 -141.1(2)
C35 C34 C50 C51 0.3(3)
C49 C50 C51 C59 0.1(3)
C34 C50 C51 C59 142.7(2)
C49 C50 C51 C52 -142.9(2)
C34 C50 C51 C52 -0.2(3)
C36 C35 C52 C53 -1.3(4)
C34 C35 C52 C53 -142.4(2)
C36 C35 C52 C51 141.2(2)
C34 C35 C52 C51 0.2(3)
C59 C51 C52 C53 -0.2(4)
C50 C51 C52 C53 142.8(2)
C59 C51 C52 C35 -143.0(2)
C50 C51 C52 C35 0.1(3)
C35 C52 C53 C54 137.9(2)
C51 C52 C53 C54 -0.3(3)
C35 C52 C53 C38 0.1(4)
C51 C52 C53 C38 -138.1(2)
C37 C38 C53 C52 1.3(4)
C39 C38 C53 C52 142.7(2)
C37 C38 C53 C54 -141.2(2)
C39 C38 C53 C54 0.2(3)
C41 C40 C54 C55 0.5(4)
C39 C40 C54 C55 -142.1(2)
C41 C40 C54 C53 142.7(2)
C39 C40 C54 C53 0.0(3)
C52 C53 C54 C55 0.4(4)
C38 C53 C54 C55 142.3(2)
C52 C53 C54 C40 -142.1(2)
C38 C53 C54 C40 -0.2(3)
C40 C54 C55 C56 -0.4(4)
C53 C54 C55 C56 -138.3(3)
C40 C54 C55 C59 138.0(3)
C53 C54 C55 C59 0.0(4)
C41 C42 C56 C55 -0.1(4)
C43 C42 C56 C55 138.1(3)
C41 C42 C56 C57 -138.1(3)
C43 C42 C56 C57 0.2(4)
C54 C55 C56 C42 0.2(4)
C59 C55 C56 C42 -142.5(2)
C54 C55 C56 C57 142.6(2)
C59 C55 C56 C57 -0.1(3)
C46 C45 C57 C56 138.4(3)
C44 C45 C57 C56 0.0(4)
C46 C45 C57 C58 -0.3(4)
C44 C45 C57 C58 -138.7(3)
C42 C56 C57 C45 -0.2(4)
C55 C56 C57 C45 -142.7(2)
C42 C56 C57 C58 142.9(2)
C55 C56 C57 C58 0.3(3)
C49 C48 C58 C59 -0.1(3)
C47 C48 C58 C59 -137.4(2)
C49 C48 C58 C57 137.4(2)
C47 C48 C58 C57 0.0(4)
C45 C57 C58 C48 0.5(4)
C56 C57 C58 C48 -142.7(2)
C45 C57 C58 C59 142.8(2)
C56 C57 C58 C59 -0.4(3)
C50 C51 C59 C55 -138.0(2)
C52 C51 C59 C55 0.6(4)
C50 C51 C59 C58 -0.2(3)
C52 C51 C59 C58 138.3(2)
C54 C55 C59 C51 -0.5(4)
C56 C55 C59 C51 141.9(2)
C54 C55 C59 C58 -142.5(2)
C56 C55 C59 C58 -0.1(3)
C48 C58 C59 C51 0.2(3)
C57 C58 C59 C51 -141.8(2)
C48 C58 C59 C55 142.4(2)
C57 C58 C59 C55 0.3(3)
C31 C32 C60 C14 -3.7(4)
C49 C32 C60 C14 -140.8(2)
C31 C32 C60 C33 138.7(2)
C49 C32 C60 C33 1.6(3)
C13 C14 C60 C32 3.0(4)
C15 C14 C60 C32 157.3(2)
C13 C14 C60 C33 -143.1(2)
C15 C14 C60 C33 11.2(3)
C34 C33 C60 C32 -0.5(3)
C16 C33 C60 C32 -146.6(2)
C34 C33 C60 C14 146.2(2)
C16 C33 C60 C14 0.2(3)
C67 P1 C61 C66 90.4(2)
C73 P1 C61 C66 -16.0(3)
Cu1 P1 C61 C66 -144.2(2)
C67 P1 C61 C62 -89.2(2)
C73 P1 C61 C62 164.4(2)
Cu1 P1 C61 C62 36.2(2)
C66 C61 C62 C63 0.1(4)
P1 C61 C62 C63 179.7(2)
C61 C62 C63 C64 -0.3(4)
C62 C63 C64 C65 0.3(4)
C63 C64 C65 C66 -0.1(4)
C64 C65 C66 C61 -0.2(4)
C62 C61 C66 C65 0.2(4)
P1 C61 C66 C65 -179.4(2)
C61 P1 C67 C68 -13.8(2)
C73 P1 C67 C68 95.0(2)
Cu1 P1 C67 C68 -140.52(19)
C61 P1 C67 C72 172.2(2)
C73 P1 C67 C72 -79.0(2)
Cu1 P1 C67 C72 45.5(2)
C72 C67 C68 C69 0.8(4)
P1 C67 C68 C69 -173.1(2)
C67 C68 C69 C70 0.3(4)
C68 C69 C70 C71 -0.7(4)
C69 C70 C71 C72 0.0(4)
C70 C71 C72 C67 1.1(4)
C68 C67 C72 C71 -1.5(4)
P1 C67 C72 C71 172.7(2)
C67 P1 C73 C74 -15.5(3)
C61 P1 C73 C74 93.7(2)
Cu1 P1 C73 C74 -138.3(2)
C67 P1 C73 C78 163.3(2)
C61 P1 C73 C78 -87.5(2)
Cu1 P1 C73 C78 40.5(2)
C78 C73 C74 C75 0.2(4)
P1 C73 C74 C75 179.0(2)
C73 C74 C75 C76 0.5(5)
C74 C75 C76 C77 -0.4(5)
C75 C76 C77 C78 -0.5(5)
C76 C77 C78 C73 1.2(5)
C74 C73 C78 C77 -1.0(4)
P1 C73 C78 C77 -179.9(2)
C1 C9 C1A C2A -63.0(3)
C10 C9 C1A C2A 171.2(2)
C8 C9 C1A C2A 60.3(3)
C1 C9 C1A C6A 120.3(3)
C10 C9 C1A C6A -5.5(3)
C8 C9 C1A C6A -116.4(3)
C6A C1A C2A C3A 0.8(4)
C9 C1A C2A C3A -176.0(2)
C1A C2A C3A C4A -0.4(4)
C2A C3A C4A C5A -0.4(4)
C2A C3A C4A C7A 179.3(3)
C3A C4A C5A C6A 0.8(4)
C7A C4A C5A C6A -178.8(3)
C4A C5A C6A C1A -0.5(4)
C2A C1A C6A C5A -0.4(4)
C9 C1A C6A C5A 176.4(2)
C2 C12 C1B C2B 125.2(3)
C13 C12 C1B C2B 1.4(3)
C11 C12 C1B C2B -113.4(3)
C2 C12 C1B C6B -51.7(3)
C13 C12 C1B C6B -175.5(2)
C11 C12 C1B C6B 69.8(3)
C6B C1B C2B C3B 1.1(4)
C12 C1B C2B C3B -175.8(2)
C1B C2B C3B C4B 0.3(4)
C2B C3B C4B C5B -1.8(4)
C2B C3B C4B C7B 176.1(3)
C3B C4B C5B C6B 1.9(4)
C7B C4B C5B C6B -176.0(3)
C4B C5B C6B C1B -0.6(4)
C2B C1B C6B C5B -0.9(4)
C12 C1B C6B C5B 176.1(2)
C3 C15 C1C C2C 32.1(3)
C14 C15 C1C C2C 157.8(2)
C16 C15 C1C C2C -90.7(3)
C3 C15 C1C C6C -152.6(2)
C14 C15 C1C C6C -26.8(3)
C16 C15 C1C C6C 84.6(3)
C6C C1C C2C C3C -1.4(4)
C15 C1C C2C C3C 174.1(2)
C1C C2C C3C C4C 1.2(4)
C2C C3C C4C C5C -0.1(4)
C2C C3C C4C C7C 180.0(3)
C3C C4C C5C C6C -0.7(4)
C7C C4C C5C C6C 179.2(3)
C4C C5C C6C C1C 0.5(4)
C2C C1C C6C C5C 0.6(4)
C15 C1C C6C C5C -174.9(2)
C4 C18 C1D C6D -91.5(3)
C19 C18 C1D C6D 146.0(2)
C17 C18 C1D C6D 33.4(3)
C4 C18 C1D C2D 90.8(3)
C19 C18 C1D C2D -31.8(3)
C17 C18 C1D C2D -144.3(2)
C6D C1D C2D C3D -0.7(4)
C18 C1D C2D C3D 177.1(2)
C1D C2D C3D C4D 1.0(4)
C2D C3D C4D C5D -0.3(4)
C2D C3D C4D C7D 180.0(2)
C3D C4D C5D C6D -0.6(4)
C7D C4D C5D C6D 179.1(2)
C4D C5D C6D C1D 0.9(4)
C2D C1D C6D C5D -0.2(4)
C18 C1D C6D C5D -178.0(2)
C5 C6 C1E C6E -20.6(3)
C20 C6 C1E C6E 103.0(3)
C7 C6 C1E C6E -144.9(2)
C5 C6 C1E C2E 161.3(2)
C20 C6 C1E C2E -75.1(3)
C7 C6 C1E C2E 37.0(3)
C6E C1E C2E C3E 1.2(4)
C6 C1E C2E C3E 179.3(2)
C1E C2E C3E C4E -0.7(4)
C2E C3E C4E C5E -0.4(4)
C2E C3E C4E C7E 179.7(2)
C3E C4E C5E C6E 1.0(4)
C7E C4E C5E C6E -179.1(2)
C2E C1E C6E C5E -0.6(4)
C6 C1E C6E C5E -178.7(2)
C4E C5E C6E C1E -0.5(4)
